data_1513289
loop_
_publ_author_name
'Hergu\'e, No\'emie'
'Mallet, Charlotte'
'Fr\`ere, Pierre'
'Allain, Magali'
'Roncali, Jean'

_publ_section_title
;
 Electrogenerated Low Band Gap Polymers Based on the
 3-Cyano-4-methoxythiophene Building Block
;
_journal_issue 15
_journal_name_full Macromolecules
_journal_page_first 5593
_journal_paper_doi 10.1021/ma900593u
_journal_volume 42
_journal_year 2009
_chemical_formula_moiety 'C12 H9 N1 O3 S2'
_chemical_formula_sum 'C12 H9 N O3 S2'
_chemical_formula_weight 279.32
_space_group_IT_number 2
_symmetry_cell_setting triclinic
_symmetry_space_group_name_Hall '-P 1'
_symmetry_space_group_name_H-M 'P -1'
_audit_creation_date 2008-05-19T10:10:51-00:00
_audit_creation_method 'WinGX routine CIF_UPDATE'
_cell_angle_alpha 83.11(2)
_cell_angle_beta 70.55(1)
_cell_angle_gamma 88.10(2)
_cell_formula_units_Z 2
_cell_length_a 7.546(2)
_cell_length_b 8.216(1)
_cell_length_c 10.256(2)
_cell_measurement_reflns_used 3470
_cell_measurement_temperature 293(2)
_cell_measurement_theta_max 27.51
_cell_measurement_theta_min 2.94
_cell_volume 595.2(2)
_computing_cell_refinement 'Dirax/lsq (Duisenberg & Schreurs, 1989-2000)'
_computing_data_collection 'Collect (Nonius BV, 1997-2000)'
_computing_data_reduction 'EvalCCD (Duisenberg & Schreurs 1990-2000)'
_computing_molecular_graphics 'DIAMOND 3.1f (Crystal Impact GbR 2005)'
_computing_publication_material 'WinGX publication routines (Farrugia, 1999)'
_computing_structure_refinement 'SHELXL-97 (Sheldrick, 1997)'
_computing_structure_solution 'SHELXS-97 (Sheldrick, 1997)'
_diffrn_detector_area_resol_mean 9
_diffrn_measured_fraction_theta_full 0.884
_diffrn_measured_fraction_theta_max 0.884
_diffrn_measurement_device_type KappaCCD
_diffrn_measurement_method CCD
_diffrn_radiation_probe x-ray
_diffrn_radiation_type MoK\a
_diffrn_radiation_wavelength 0.71073
_diffrn_reflns_av_R_equivalents 0.0402
_diffrn_reflns_limit_h_max 9
_diffrn_reflns_limit_h_min -9
_diffrn_reflns_limit_k_max 10
_diffrn_reflns_limit_k_min -10
_diffrn_reflns_limit_l_max 13
_diffrn_reflns_limit_l_min -13
_diffrn_reflns_number 7576
_diffrn_reflns_theta_full 27.51
_diffrn_reflns_theta_max 27.51
_diffrn_reflns_theta_min 2.94
_exptl_absorpt_coefficient_mu 0.445
_exptl_absorpt_correction_T_max 0.9492
_exptl_absorpt_correction_T_min 0.8999
_exptl_absorpt_correction_type gaussian
_exptl_absorpt_process_details
; 
PLATON-ABSGAUSS : Spek, A.L. (2003), J.Appl.Cryst. 36, 7-13 
;
_exptl_crystal_colour brown
_exptl_crystal_density_diffrn 1.559
_exptl_crystal_density_method 'not measured'
_exptl_crystal_description prism
_exptl_crystal_F_000 288
_exptl_crystal_size_max 0.58
_exptl_crystal_size_mid 0.14
_exptl_crystal_size_min 0.13
_refine_diff_density_max 0.243
_refine_diff_density_min -0.251
_refine_ls_extinction_method none
_refine_ls_goodness_of_fit_ref 1.058
_refine_ls_hydrogen_treatment refall
_refine_ls_matrix_type full
_refine_ls_number_parameters 199
_refine_ls_number_reflns 2416
_refine_ls_number_restraints 0
_refine_ls_restrained_S_all 1.058
_refine_ls_R_factor_gt 0.0364
_refine_ls_shift/su_max 0
_refine_ls_structure_factor_coef Fsqd
_refine_ls_weighting_details 'calc w=1/[\s^2^(Fo^2^)+(0.0463P)^2^+0.1401P] where P=(Fo^2^+2Fc^2^)/3'
_refine_ls_weighting_scheme calc
_refine_ls_wR_factor_ref 0.0956
_reflns_number_gt 1790
_reflns_number_total 2416
_reflns_threshold_expression >2sigma(I)
_cod_data_source_file ma900593usup1.cif
_cod_data_source_block nanny
_cod_database_code 1513289

loop_
_symmetry_equiv_pos_as_xyz
'x, y, z'
'-x, -y, -z'

loop_
_atom_site_label
_atom_site_type_symbol
_atom_site_fract_x
_atom_site_fract_y
_atom_site_fract_z
_atom_site_U_iso_or_equiv
_atom_site_adp_type
_atom_site_occupancy
_atom_site_calc_flag
H1 H -0.052(4) -0.075(3) 0.737(3) 0.067(8) Uiso 1 d
H8 H 0.393(3) 0.848(3) 0.434(3) 0.065(8) Uiso 1 d
H9A H -0.048(4) 0.230(3) 1.057(3) 0.063(7) Uiso 1 d
H9B H -0.273(4) 0.219(3) 1.130(3) 0.063(7) Uiso 1 d
H10A H -0.308(3) 0.411(3) 0.947(2) 0.049(6) Uiso 1 d
H10B H -0.185(3) 0.495(3) 1.028(2) 0.048(6) Uiso 1 d
H12A H 0.622(4) 0.823(4) 0.063(3) 0.081(9) Uiso 1 d
H12B H 0.649(4) 0.855(3) 0.209(3) 0.065(8) Uiso 1 d
H12C H 0.455(4) 0.908(3) 0.190(3) 0.074(9) Uiso 1 d
C1 C -0.0197(3) 0.0407(3) 0.7289(2) 0.0440(5) Uani 1 d
C2 C -0.0721(3) 0.1497(2) 0.8230(2) 0.0395(5) Uani 1 d
C3 C 0.0005(3) 0.3103(2) 0.7666(2) 0.0340(4) Uani 1 d
C4 C 0.1121(3) 0.3201(2) 0.62927(19) 0.0314(4) Uani 1 d
C5 C 0.2099(3) 0.4624(2) 0.54040(19) 0.0310(4) Uani 1 d
C6 C 0.3115(3) 0.4780(2) 0.40020(19) 0.0329(4) Uani 1 d
C7 C 0.3918(3) 0.6390(2) 0.3477(2) 0.0359(5) Uani 1 d
C8 C 0.3495(3) 0.7410(3) 0.4467(2) 0.0419(5) Uani 1 d
C9 C -0.1737(4) 0.2399(3) 1.0410(2) 0.0549(6) Uani 1 d
C10 C -0.1951(3) 0.4059(3) 0.9708(2) 0.0505(6) Uani 1 d
C11 C 0.3386(3) 0.3512(3) 0.3090(2) 0.0434(5) Uani 1 d
C12 C 0.5660(4) 0.8295(3) 0.1603(3) 0.0585(7) Uani 1 d
N1 N 0.3610(3) 0.2576(3) 0.2365(2) 0.0717(7) Uani 1 d
O1 O -0.1841(2) 0.11403(19) 0.95794(16) 0.0543(4) Uani 1 d
O2 O -0.0380(2) 0.44051(17) 0.84126(14) 0.0450(4) Uani 1 d
O3 O 0.4941(2) 0.66634(18) 0.21089(15) 0.0510(4) Uani 1 d
S1 S 0.12243(8) 0.12935(6) 0.57058(5) 0.04170(17) Uani 1 d
S2 S 0.21261(8) 0.64591(6) 0.60537(5) 0.04176(17) Uani 1 d

loop_
_atom_site_aniso_label
_atom_site_aniso_U_11
_atom_site_aniso_U_22
_atom_site_aniso_U_33
_atom_site_aniso_U_23
_atom_site_aniso_U_13
_atom_site_aniso_U_12
C1 0.0539(15) 0.0315(11) 0.0462(12) 0.0030(9) -0.0179(11) -0.0076(9)
C2 0.0414(13) 0.0396(11) 0.0362(11) 0.0061(9) -0.0138(9) -0.0080(9)
C3 0.0349(11) 0.0351(10) 0.0342(10) -0.0045(8) -0.0139(8) -0.0009(8)
C4 0.0338(11) 0.0283(9) 0.0334(10) -0.0031(8) -0.0130(8) 0.0006(8)
C5 0.0305(11) 0.0287(9) 0.0353(10) -0.0041(8) -0.0129(8) 0.0023(7)
C6 0.0331(11) 0.0289(10) 0.0359(10) -0.0035(8) -0.0102(8) -0.0006(8)
C7 0.0338(12) 0.0331(10) 0.0388(11) 0.0022(8) -0.0110(9) -0.0031(8)
C8 0.0442(13) 0.0271(10) 0.0531(13) -0.0005(9) -0.0155(10) -0.0044(9)
C9 0.0565(17) 0.0706(17) 0.0330(12) 0.0008(11) -0.0095(11) -0.0124(13)
C10 0.0445(15) 0.0667(16) 0.0355(12) -0.0142(11) -0.0034(10) -0.0052(11)
C11 0.0429(13) 0.0436(12) 0.0349(11) 0.0003(10) -0.0016(9) -0.0114(9)
C12 0.0574(17) 0.0490(14) 0.0636(18) 0.0174(13) -0.0189(14) -0.0215(13)
N1 0.0747(17) 0.0632(14) 0.0620(14) -0.0229(12) 0.0046(11) -0.0182(12)
O1 0.0609(11) 0.0560(10) 0.0375(8) 0.0063(7) -0.0072(7) -0.0191(8)
O2 0.0507(10) 0.0438(8) 0.0346(8) -0.0110(6) -0.0035(6) -0.0060(7)
O3 0.0566(10) 0.0437(9) 0.0423(8) 0.0056(7) -0.0047(7) -0.0139(7)
S1 0.0529(4) 0.0292(3) 0.0410(3) -0.0064(2) -0.0119(2) -0.0013(2)
S2 0.0495(4) 0.0316(3) 0.0429(3) -0.0105(2) -0.0115(2) -0.0006(2)

loop_
_atom_type_symbol
_atom_type_description
_atom_type_scat_dispersion_real
_atom_type_scat_dispersion_imag
_atom_type_scat_source
C C 0.0033 0.0016 'International Tables Vol C Tables 4.2.6.8 and 6.1.1.4'
H H 0 0 'International Tables Vol C Tables 4.2.6.8 and 6.1.1.4'
N N 0.0061 0.0033 'International Tables Vol C Tables 4.2.6.8 and 6.1.1.4'
O O 0.0106 0.006 'International Tables Vol C Tables 4.2.6.8 and 6.1.1.4'
S S 0.1246 0.1234 'International Tables Vol C Tables 4.2.6.8 and 6.1.1.4'

loop_
_geom_angle_atom_site_label_1
_geom_angle_atom_site_label_2
_geom_angle_atom_site_label_3
_geom_angle
C2 C1 S1 111.61(16)
C2 C1 H1 131.0(16)
S1 C1 H1 117.4(15)
C1 C2 O1 124.78(19)
C1 C2 C3 112.88(19)
O1 C2 C3 122.33(19)
O2 C3 C4 123.52(17)
O2 C3 C2 123.20(18)
C4 C3 C2 113.29(18)
C3 C4 C5 128.08(18)
C3 C4 S1 109.53(14)
C5 C4 S1 122.39(15)
C6 C5 C4 129.05(17)
C6 C5 S2 109.70(14)
C4 C5 S2 121.24(15)
C5 C6 C7 113.16(16)
C5 C6 C11 125.95(17)
C7 C6 C11 120.88(17)
C8 C7 O3 129.95(18)
C8 C7 C6 112.49(18)
O3 C7 C6 117.56(17)
C7 C8 S2 111.68(15)
C7 C8 H8 125.1(15)
S2 C8 H8 123.2(15)
O1 C9 C10 111.0(2)
O1 C9 H9A 107.9(14)
C10 C9 H9A 110.9(14)
O1 C9 H9B 107.8(14)
C10 C9 H9B 110.4(15)
H9A C9 H9B 109(2)
O2 C10 C9 110.1(2)
O2 C10 H10A 107.0(14)
C9 C10 H10A 110.7(14)
O2 C10 H10B 103.6(13)
C9 C10 H10B 111.3(12)
H10A C10 H10B 113.8(18)
N1 C11 C6 178.1(2)
O3 C12 H12A 102.1(18)
O3 C12 H12B 108.7(15)
H12A C12 H12B 116(2)
O3 C12 H12C 107.2(15)
H12A C12 H12C 117(2)
H12B C12 H12C 105(2)
C2 O1 C9 111.54(16)
C3 O2 C10 111.65(16)
C7 O3 C12 116.36(19)
C1 S1 C4 92.68(10)
C8 S2 C5 92.96(10)

loop_
_geom_bond_atom_site_label_1
_geom_bond_atom_site_label_2
_geom_bond_distance
C1 C2 1.349(3)
C1 S1 1.710(2)
C1 H1 0.98(3)
C2 O1 1.362(2)
C2 C3 1.425(3)
C3 O2 1.358(2)
C3 C4 1.374(3)
C4 C5 1.448(3)
C4 S1 1.7355(19)
C5 C6 1.378(3)
C5 S2 1.7233(19)
C6 C7 1.439(3)
C6 C11 1.447(3)
C7 C8 1.344(3)
C7 O3 1.352(2)
C8 S2 1.719(2)
C8 H8 0.93(3)
C9 O1 1.436(3)
C9 C10 1.494(4)
C9 H9A 1.01(3)
C9 H9B 0.97(3)
C10 O2 1.461(3)
C10 H10A 0.96(2)
C10 H10B 1.01(2)
C11 N1 1.103(3)
C12 O3 1.433(3)
C12 H12A 0.95(3)
C12 H12B 0.96(3)
C12 H12C 1.03(3)
